data_1547061
loop_
_publ_author_name
'Lam, Shuk Mei'
'Wong, Wing-Tak'
'Chiu, Pauline'

_publ_section_title
;
 An Approach to the Welwistatin Core via a Diazoketone Rearrangement-Ring
 Expansion Strategy.
;
_journal_issue 17
_journal_name_full 'Organic letters'
_journal_page_first 4468
_journal_page_last 4471
_journal_paper_doi 10.1021/acs.orglett.7b01988
_journal_volume 19
_journal_year 2017
_chemical_formula_moiety 'C16 H16 O4'
_chemical_formula_sum 'C16 H16 O4'
_chemical_formula_weight 272.29
_space_group_crystal_system monoclinic
_space_group_IT_number 14
_space_group_name_Hall '-P 2ybc'
_space_group_name_H-M_alt 'P 1 21/c 1'
_symmetry_space_group_name_Hall '-P 2ybc'
_symmetry_space_group_name_H-M 'P 1 21/c 1'
_atom_sites_solution_hydrogens geom
_atom_sites_solution_primary direct
_atom_sites_solution_secondary difmap
_audit_creation_method SHELXL-2014/7
_cell_angle_alpha 90
_cell_angle_beta 94.4600(10)
_cell_angle_gamma 90
_cell_formula_units_Z 4
_cell_length_a 12.2416(9)
_cell_length_b 15.1877(11)
_cell_length_c 7.6373(6)
_cell_measurement_reflns_used 7716
_cell_measurement_temperature 303(2)
_cell_measurement_theta_max 25.02
_cell_measurement_theta_min 2.68
_cell_volume 1415.64(18)
_computing_cell_refinement 'SAINT (Bruker AXS Inc, 2006)'
_computing_data_collection 'SMART (Bruker AXS Inc, 1998)'
_computing_data_reduction 'SHELXL-97 (Sheldrick, 2008)'
_computing_molecular_graphics 'MERCURY (Macrae et al., 2008)'
_computing_publication_material 'SHELXL-2014/7 (Sheldrick, 2015)'
_computing_structure_refinement 'SHELXL-2014/7 (Sheldrick, 2015)'
_computing_structure_solution 'SHELXS-97 (Sheldrick, 2008)'
_diffrn_ambient_temperature 303(2)
_diffrn_measured_fraction_theta_full 0.996
_diffrn_measured_fraction_theta_max 0.996
_diffrn_measurement_device_type 'Bruker SMART 1000 CCD'
_diffrn_measurement_method '\w & \f scans'
_diffrn_radiation_monochromator graphite
_diffrn_radiation_type MoK\a
_diffrn_radiation_wavelength 0.71073
_diffrn_reflns_av_R_equivalents 0.0137
_diffrn_reflns_av_unetI/netI 0.0132
_diffrn_reflns_Laue_measured_fraction_full 0.996
_diffrn_reflns_Laue_measured_fraction_max 0.996
_diffrn_reflns_limit_h_max 14
_diffrn_reflns_limit_h_min -14
_diffrn_reflns_limit_k_max 18
_diffrn_reflns_limit_k_min -17
_diffrn_reflns_limit_l_max 8
_diffrn_reflns_limit_l_min -9
_diffrn_reflns_number 7716
_diffrn_reflns_point_group_measured_fraction_full 0.996
_diffrn_reflns_point_group_measured_fraction_max 0.996
_diffrn_reflns_theta_full 25.025
_diffrn_reflns_theta_max 25.025
_diffrn_reflns_theta_min 2.682
_diffrn_source 'fine-focus sealed tube'
_exptl_absorpt_coefficient_mu 0.092
_exptl_absorpt_correction_T_max 0.9918
_exptl_absorpt_correction_T_min 0.9557
_exptl_absorpt_correction_type multi-scan
_exptl_absorpt_process_details 'SADABS (Sheldrick, 2004)'
_exptl_crystal_colour colourless
_exptl_crystal_density_diffrn 1.278
_exptl_crystal_description block
_exptl_crystal_F_000 576
_exptl_crystal_size_max 0.500
_exptl_crystal_size_mid 0.400
_exptl_crystal_size_min 0.090
_refine_diff_density_max 0.152
_refine_diff_density_min -0.146
_refine_diff_density_rms 0.032
_refine_ls_extinction_method none
_refine_ls_goodness_of_fit_ref 1.045
_refine_ls_hydrogen_treatment constr
_refine_ls_matrix_type full
_refine_ls_number_parameters 182
_refine_ls_number_reflns 2488
_refine_ls_number_restraints 0
_refine_ls_restrained_S_all 1.045
_refine_ls_R_factor_all 0.0446
_refine_ls_R_factor_gt 0.0364
_refine_ls_shift/su_max 0.001
_refine_ls_shift/su_mean 0.000
_refine_ls_structure_factor_coef Fsqd
_refine_ls_weighting_details 'w=1/[\s^2^(Fo^2^)+(0.0482P)^2^+0.2751P] where P=(Fo^2^+2Fc^2^)/3'
_refine_ls_weighting_scheme calc
_refine_ls_wR_factor_gt 0.0938
_refine_ls_wR_factor_ref 0.0998
_reflns_Friedel_coverage 0.000
_reflns_number_gt 2068
_reflns_number_total 2488
_reflns_threshold_expression 'I > 2\s(I)'
_cod_data_source_file ol7b01988_si_002.cif
_cod_data_source_block wt2181w-shelxl
_cod_database_code 1547061
_shelx_shelxl_version_number 2014/7
_shelx_space_group_comment
;
The symmetry employed for this shelxl refinement is uniquely defined
by the following loop, which should always be used as a source of
symmetry information in preference to the above space-group names.
They are only intended as comments.
;
_shelx_estimated_absorpt_t_min 0.956
_shelx_estimated_absorpt_t_max 0.992

loop_
_space_group_symop_operation_xyz
'x, y, z'
'-x, y+1/2, -z+1/2'
'-x, -y, -z'
'x, -y-1/2, z-1/2'

loop_
_atom_site_label
_atom_site_type_symbol
_atom_site_fract_x
_atom_site_fract_y
_atom_site_fract_z
_atom_site_U_iso_or_equiv
_atom_site_adp_type
_atom_site_occupancy
_atom_site_site_symmetry_order
_atom_site_calc_flag
_atom_site_refinement_flags_posn
_atom_site_refinement_flags_adp
O1 O 0.36894(10) 0.21528(8) 0.84789(19) 0.0838(4) Uani 1 1 d . .
O2 O 0.28130(10) -0.07571(7) 0.95197(15) 0.0650(3) Uani 1 1 d . .
O3 O 0.50057(9) -0.03209(8) 1.26167(18) 0.0738(4) Uani 1 1 d . .
O4 O 0.34284(9) -0.07421(7) 1.36103(15) 0.0641(3) Uani 1 1 d . .
C1 C -0.00638(13) 0.15332(11) 0.9732(2) 0.0634(4) Uani 1 1 d . .
H1 H -0.0396 0.1740 1.0706 0.076 Uiso 1 1 calc R U
C2 C -0.06902(13) 0.14217(12) 0.8175(3) 0.0721(5) Uani 1 1 d . .
H2 H -0.1434 0.1554 0.8107 0.086 Uiso 1 1 calc R U
C3 C -0.02214(14) 0.11169(13) 0.6729(3) 0.0717(5) Uani 1 1 d . .
H3 H -0.0641 0.1048 0.5670 0.086 Uiso 1 1 calc R U
C4 C 0.08828(13) 0.09106(12) 0.6852(2) 0.0627(4) Uani 1 1 d . .
H4 H 0.1199 0.0694 0.5870 0.075 Uiso 1 1 calc R U
C5 C 0.27277(11) 0.07589(10) 0.84974(19) 0.0504(4) Uani 1 1 d . .
H5 H 0.2922 0.0571 0.7334 0.060 Uiso 1 1 calc R U
C6 C 0.35200(11) 0.14703(9) 0.9213(2) 0.0544(4) Uani 1 1 d . .
C7 C 0.40691(11) 0.11882(9) 1.0947(2) 0.0501(3) Uani 1 1 d . .
H7A H 0.4093 0.1670 1.1783 0.060 Uiso 1 1 calc R U
H7B H 0.4811 0.0990 1.0813 0.060 Uiso 1 1 calc R U
C8 C 0.33620(11) 0.04301(8) 1.15605(18) 0.0443(3) Uani 1 1 d . .
C9 C 0.23703(12) 0.07780(10) 1.25054(19) 0.0511(3) Uani 1 1 d . .
H9A H 0.1873 0.0290 1.2646 0.061 Uiso 1 1 calc R U
H9B H 0.2636 0.0971 1.3672 0.061 Uiso 1 1 calc R U
C10 C 0.17147(12) 0.15351(10) 1.1607(2) 0.0547(4) Uani 1 1 d . .
H10A H 0.1217 0.1758 1.2430 0.066 Uiso 1 1 calc R U
H10B H 0.2224 0.2005 1.1397 0.066 Uiso 1 1 calc R U
C11 C 0.29348(11) 0.00157(9) 0.98025(18) 0.0460(3) Uani 1 1 d . .
C12 C 0.15251(11) 0.10211(9) 0.84100(19) 0.0489(3) Uani 1 1 d . .
C13 C 0.10524(11) 0.13462(9) 0.9894(2) 0.0502(4) Uani 1 1 d . .
C14 C 0.40326(12) -0.02420(9) 1.26506(19) 0.0496(3) Uani 1 1 d . .
C15 C 0.40078(17) -0.14412(12) 1.4619(3) 0.0773(5) Uani 1 1 d . .
H15A H 0.4516 -0.1188 1.5520 0.093 Uiso 1 1 calc R U
H15B H 0.4420 -0.1800 1.3852 0.093 Uiso 1 1 calc R U
C16 C 0.3186(2) -0.19821(14) 1.5429(3) 0.0985(7) Uani 1 1 d . .
H16A H 0.3547 -0.2448 1.6098 0.148 Uiso 1 1 calc R U
H16B H 0.2688 -0.2230 1.4527 0.148 Uiso 1 1 calc R U
H16C H 0.2786 -0.1621 1.6190 0.148 Uiso 1 1 calc R U

loop_
_atom_site_aniso_label
_atom_site_aniso_U_11
_atom_site_aniso_U_22
_atom_site_aniso_U_33
_atom_site_aniso_U_23
_atom_site_aniso_U_13
_atom_site_aniso_U_12
O1 0.0710(8) 0.0665(8) 0.1144(11) 0.0427(7) 0.0101(7) -0.0048(6)
O2 0.0844(8) 0.0437(6) 0.0669(7) -0.0089(5) 0.0066(6) -0.0010(5)
O3 0.0570(7) 0.0747(8) 0.0907(9) 0.0174(7) 0.0122(6) 0.0169(6)
O4 0.0630(6) 0.0615(7) 0.0665(7) 0.0217(5) -0.0026(5) -0.0034(5)
C1 0.0505(8) 0.0635(10) 0.0773(11) -0.0022(8) 0.0120(8) 0.0046(7)
C2 0.0456(8) 0.0767(12) 0.0930(14) 0.0065(10) -0.0002(9) 0.0008(8)
C3 0.0591(10) 0.0834(12) 0.0707(11) 0.0055(10) -0.0084(8) -0.0053(9)
C4 0.0619(9) 0.0698(10) 0.0565(9) 0.0048(8) 0.0058(7) -0.0007(8)
C5 0.0504(8) 0.0560(8) 0.0459(8) 0.0050(6) 0.0119(6) 0.0064(6)
C6 0.0459(8) 0.0491(8) 0.0699(10) 0.0133(7) 0.0158(7) 0.0048(6)
C7 0.0468(7) 0.0417(7) 0.0626(9) -0.0011(6) 0.0097(6) 0.0000(6)
C8 0.0476(7) 0.0392(7) 0.0468(8) -0.0007(6) 0.0086(6) 0.0011(6)
C9 0.0525(8) 0.0533(8) 0.0489(8) -0.0039(6) 0.0128(6) 0.0019(6)
C10 0.0510(8) 0.0525(8) 0.0615(9) -0.0110(7) 0.0112(7) 0.0069(6)
C11 0.0452(7) 0.0435(8) 0.0506(8) -0.0011(6) 0.0122(6) 0.0029(6)
C12 0.0478(7) 0.0463(8) 0.0529(8) 0.0067(6) 0.0069(6) -0.0002(6)
C13 0.0470(8) 0.0422(7) 0.0623(9) 0.0022(6) 0.0096(6) 0.0015(6)
C14 0.0547(9) 0.0452(8) 0.0490(8) -0.0024(6) 0.0049(6) 0.0014(6)
C15 0.0903(13) 0.0621(11) 0.0750(12) 0.0214(9) -0.0223(10) -0.0014(9)
C16 0.134(2) 0.0723(13) 0.0875(15) 0.0310(11) 0.0015(13) -0.0059(13)

loop_
_atom_type_symbol
_atom_type_description
_atom_type_scat_dispersion_real
_atom_type_scat_dispersion_imag
_atom_type_scat_source
C C 0.0033 0.0016 'International Tables Vol C Tables 4.2.6.8 and 6.1.1.4'
H H 0.0000 0.0000 'International Tables Vol C Tables 4.2.6.8 and 6.1.1.4'
O O 0.0106 0.0060 'International Tables Vol C Tables 4.2.6.8 and 6.1.1.4'

loop_
_geom_angle_atom_site_label_1
_geom_angle_atom_site_label_2
_geom_angle_atom_site_label_3
_geom_angle
C14 O4 C15 116.10(13)
C2 C1 C13 122.00(16)
C2 C1 H1 119.0
C13 C1 H1 119.0
C3 C2 C1 120.03(16)
C3 C2 H2 120.0
C1 C2 H2 120.0
C2 C3 C4 119.49(17)
C2 C3 H3 120.3
C4 C3 H3 120.3
C3 C4 C12 121.14(16)
C3 C4 H4 119.4
C12 C4 H4 119.4
C11 C5 C12 109.63(11)
C11 C5 C6 102.89(12)
C12 C5 C6 114.63(12)
C11 C5 H5 109.8
C12 C5 H5 109.8
C6 C5 H5 109.8
O1 C6 C7 125.11(15)
O1 C6 C5 124.83(15)
C7 C6 C5 110.05(11)
C6 C7 C8 105.02(11)
C6 C7 H7A 110.7
C8 C7 H7A 110.7
C6 C7 H7B 110.7
C8 C7 H7B 110.7
H7A C7 H7B 108.8
C14 C8 C7 112.22(11)
C14 C8 C11 109.67(11)
C7 C8 C11 101.65(11)
C14 C8 C9 112.53(11)
C7 C8 C9 111.50(11)
C11 C8 C9 108.67(11)
C10 C9 C8 116.62(12)
C10 C9 H9A 108.1
C8 C9 H9A 108.1
C10 C9 H9B 108.1
C8 C9 H9B 108.1
H9A C9 H9B 107.3
C13 C10 C9 118.14(12)
C13 C10 H10A 107.8
C9 C10 H10A 107.8
C13 C10 H10B 107.8
C9 C10 H10B 107.8
H10A C10 H10B 107.1
O2 C11 C5 126.75(14)
O2 C11 C8 125.90(13)
C5 C11 C8 107.33(11)
C4 C12 C13 119.67(13)
C4 C12 C5 119.27(13)
C13 C12 C5 121.03(13)
C1 C13 C12 117.65(14)
C1 C13 C10 119.67(13)
C12 C13 C10 122.62(12)
O3 C14 O4 123.67(14)
O3 C14 C8 123.44(13)
O4 C14 C8 112.88(12)
O4 C15 C16 107.88(16)
O4 C15 H15A 110.1
C16 C15 H15A 110.1
O4 C15 H15B 110.1
C16 C15 H15B 110.1
H15A C15 H15B 108.4
C15 C16 H16A 109.5
C15 C16 H16B 109.5
H16A C16 H16B 109.5
C15 C16 H16C 109.5
H16A C16 H16C 109.5
H16B C16 H16C 109.5

loop_
_geom_bond_atom_site_label_1
_geom_bond_atom_site_label_2
_geom_bond_distance
O1 C6 1.2039(17)
O2 C11 1.2007(17)
O3 C14 1.1995(18)
O4 C14 1.3212(18)
O4 C15 1.4625(19)
C1 C2 1.374(3)
C1 C13 1.392(2)
C1 H1 0.9300
C2 C3 1.364(3)
C2 H2 0.9300
C3 C4 1.384(2)
C3 H3 0.9300
C4 C12 1.385(2)
C4 H4 0.9300
C5 C11 1.514(2)
C5 C12 1.5215(19)
C5 C6 1.525(2)
C5 H5 0.9800
C6 C7 1.500(2)
C7 C8 1.5354(18)
C7 H7A 0.9700
C7 H7B 0.9700
C8 C14 1.518(2)
C8 C11 1.537(2)
C8 C9 1.5525(18)
C9 C10 1.534(2)
C9 H9A 0.9700
C9 H9B 0.9700
C10 C13 1.512(2)
C10 H10A 0.9700
C10 H10B 0.9700
C12 C13 1.402(2)
C15 C16 1.472(3)
C15 H15A 0.9700
C15 H15B 0.9700
C16 H16A 0.9600
C16 H16B 0.9600
C16 H16C 0.9600

loop_
_geom_torsion_atom_site_label_1
_geom_torsion_atom_site_label_2
_geom_torsion_atom_site_label_3
_geom_torsion_atom_site_label_4
_geom_torsion
C13 C1 C2 C3 0.2(3)
C1 C2 C3 C4 0.9(3)
C2 C3 C4 C12 -1.0(3)
C11 C5 C6 O1 173.31(14)
C12 C5 C6 O1 -67.74(19)
C11 C5 C6 C7 -5.77(14)
C12 C5 C6 C7 113.18(13)
O1 C6 C7 C8 164.20(14)
C5 C6 C7 C8 -16.73(14)
C6 C7 C8 C14 148.77(12)
C6 C7 C8 C11 31.67(13)
C6 C7 C8 C9 -83.96(14)
C14 C8 C9 C10 173.35(12)
C7 C8 C9 C10 46.24(17)
C11 C8 C9 C10 -65.00(16)
C8 C9 C10 C13 68.26(17)
C12 C5 C11 O2 85.49(17)
C6 C5 C11 O2 -152.13(14)
C12 C5 C11 C8 -95.96(13)
C6 C5 C11 C8 26.42(13)
C14 C8 C11 O2 23.03(19)
C7 C8 C11 O2 141.97(14)
C9 C8 C11 O2 -100.35(16)
C14 C8 C11 C5 -155.53(11)
C7 C8 C11 C5 -36.60(13)
C9 C8 C11 C5 81.09(13)
C3 C4 C12 C13 0.1(2)
C3 C4 C12 C5 178.14(15)
C11 C5 C12 C4 -116.46(15)
C6 C5 C12 C4 128.45(15)
C11 C5 C12 C13 61.57(17)
C6 C5 C12 C13 -53.53(18)
C2 C1 C13 C12 -1.1(2)
C2 C1 C13 C10 176.19(15)
C4 C12 C13 C1 0.9(2)
C5 C12 C13 C1 -177.08(13)
C4 C12 C13 C10 -176.25(14)
C5 C12 C13 C10 5.7(2)
C9 C10 C13 C1 124.63(15)
C9 C10 C13 C12 -58.23(19)
C15 O4 C14 O3 -2.2(2)
C15 O4 C14 C8 176.50(13)
C7 C8 C14 O3 -20.3(2)
C11 C8 C14 O3 91.88(17)
C9 C8 C14 O3 -147.04(15)
C7 C8 C14 O4 161.03(12)
C11 C8 C14 O4 -86.78(14)
C9 C8 C14 O4 34.30(17)
C14 O4 C15 C16 -173.63(16)
